data_8104698
loop_
_publ_author_name
'Singh, Nijal K.'
'Soobramoney, Lynette'
'Shozi, Mzamo L.'
'Friedrich, Holger B.'
'Zamisa, Sizwe J.'

_publ_section_title
;
 Crystal structure of
 bis{(2-pyridinyl)-1-phenyl-1-isopropylmethanolato-\k2 N,O}nickel,
 C30H32N2NiO2
;
_journal_issue 4
_journal_name_full 'Zeitschrift f\"ur Kristallographie - New Crystal Structures'
_journal_page_first 741
_journal_page_last 743
_journal_paper_doi 10.1515/ncrs-2021-0064
_journal_volume 236
_journal_year 2021
_chemical_formula_moiety 'C30 H32 N2 Ni O2'
_chemical_formula_sum 'C30 H32 N2 Ni O2'
_chemical_formula_weight 511.28
_space_group_crystal_system monoclinic
_space_group_IT_number 14
_space_group_name_Hall '-P 2ybc'
_space_group_name_H-M_alt 'P 1 21/c 1'
_atom_sites_solution_hydrogens geom
_cell_angle_alpha 90
_cell_angle_beta 108.348(2)
_cell_angle_gamma 90
_cell_formula_units_Z 2
_cell_length_a 12.1250(4)
_cell_length_b 13.6413(4)
_cell_length_c 8.1152(3)
_cell_measurement_reflns_used 6029
_cell_measurement_temperature 100(2)
_cell_measurement_theta_max 27.38
_cell_measurement_theta_min 2.32
_cell_volume 1274.02(7)
_computing_cell_refinement 'APEX2, Ver. 2011.4-1 [1]'
_computing_data_collection 'APEX2, Ver. 2011.4-1 [1]'
_computing_data_reduction 'APEX2, Ver. 2011.4-1 [1]'
_computing_molecular_graphics 'ORTEP-3 [4]'
_computing_publication_material 'SHELXL-2014/7 [2]'
_computing_structure_refinement 'SHELXL-2014/7 [3]'
_computing_structure_solution 'SHELXS-2008 [2]'
_diffrn_ambient_temperature 100(2)
_diffrn_measured_fraction_theta_full 1.000
_diffrn_measured_fraction_theta_max 0.973
_diffrn_measurement_device_type 'Bruker APEX-II CCD'
_diffrn_measurement_method '\f and \w scans'
_diffrn_radiation_monochromator graphite
_diffrn_radiation_source 'sealed tube'
_diffrn_radiation_type MoK\a
_diffrn_radiation_wavelength 0.71073
_diffrn_reflns_av_R_equivalents 0.0229
_diffrn_reflns_av_unetI/netI 0.0232
_diffrn_reflns_Laue_measured_fraction_full 1.000
_diffrn_reflns_Laue_measured_fraction_max 0.973
_diffrn_reflns_limit_h_max 14
_diffrn_reflns_limit_h_min -15
_diffrn_reflns_limit_k_max 17
_diffrn_reflns_limit_k_min -13
_diffrn_reflns_limit_l_max 10
_diffrn_reflns_limit_l_min -10
_diffrn_reflns_number 13107
_diffrn_reflns_point_group_measured_fraction_full 1.000
_diffrn_reflns_point_group_measured_fraction_max 0.973
_diffrn_reflns_theta_full 25.242
_diffrn_reflns_theta_max 27.452
_diffrn_reflns_theta_min 1.769
_exptl_absorpt_coefficient_mu 0.791
_exptl_absorpt_correction_T_max 0.921
_exptl_absorpt_correction_T_min 0.850
_exptl_absorpt_correction_type multi-scan
_exptl_absorpt_process_details 'SADABS, Bruker 2012'
_exptl_crystal_colour yellow
_exptl_crystal_density_diffrn 1.333
_exptl_crystal_description shard
_exptl_crystal_F_000 540
_exptl_crystal_size_max 0.200
_exptl_crystal_size_mid 0.150
_exptl_crystal_size_min 0.120
_refine_diff_density_max 0.388
_refine_diff_density_min -0.259
_refine_diff_density_rms 0.054
_refine_ls_extinction_coef .
_refine_ls_extinction_method none
_refine_ls_goodness_of_fit_ref 1.027
_refine_ls_hydrogen_treatment constr
_refine_ls_matrix_type full
_refine_ls_number_parameters 162
_refine_ls_number_reflns 2840
_refine_ls_number_restraints 0
_refine_ls_restrained_S_all 1.027
_refine_ls_R_factor_all 0.0353
_refine_ls_R_factor_gt 0.0285
_refine_ls_shift/su_max 0.000
_refine_ls_shift/su_mean 0.000
_refine_ls_structure_factor_coef Fsqd
_refine_ls_weighting_details 'w=1/[\s^2^(Fo^2^)+(0.0338P)^2^+0.7217P] where P=(Fo^2^+2Fc^2^)/3'
_refine_ls_weighting_scheme calc
_refine_ls_wR_factor_gt 0.0699
_refine_ls_wR_factor_ref 0.0711
_reflns_Friedel_coverage 0.000
_reflns_Friedel_fraction_full .
_reflns_Friedel_fraction_max .
_reflns_number_gt 2470
_reflns_number_total 2840
_reflns_threshold_expression 'I > 2\s(I)'
_cod_data_source_file suppl_j_ncrs-2021-0064_suppl.cif
_cod_data_source_block 2PyPhNONi
_cod_original_sg_symbol_H-M 'P 21/c'
_cod_database_code 8104698
_shelx_space_group_comment
;
The symmetry employed for this shelxl refinement is uniquely defined
by the following loop, which should always be used as a source of
symmetry information in preference to the above space-group names.
They are only intended as comments.
;
_shelx_estimated_absorpt_t_min 0.858
_shelx_estimated_absorpt_t_max 0.911

loop_
_space_group_symop_operation_xyz
'x, y, z'
'-x, y+1/2, -z+1/2'
'-x, -y, -z'
'x, -y-1/2, z-1/2'

loop_
_atom_site_label
_atom_site_type_symbol
_atom_site_fract_x
_atom_site_fract_y
_atom_site_fract_z
_atom_site_U_iso_or_equiv
_atom_site_adp_type
_atom_site_occupancy
_atom_site_site_symmetry_order
_atom_site_calc_flag
_atom_site_refinement_flags_posn
_atom_site_refinement_flags_adp
_atom_site_refinement_flags_occupancy
_atom_site_disorder_assembly
_atom_site_disorder_group
Ni1 Ni 0.500000 0.500000 0.500000 0.00988(8) Uani 1 2 d S . P . .
O1 O 0.36466(8) 0.43818(7) 0.37793(13) 0.0125(2) Uani 1 1 d . . . . .
N1 N 0.45774(10) 0.59457(9) 0.32408(15) 0.0114(2) Uani 1 1 d . . . . .
C1 C 0.52525(13) 0.66854(11) 0.30139(18) 0.0132(3) Uani 1 1 d . . . . .
H1 H 0.602701 0.673677 0.377392 0.016 Uiso 1 1 calc R U . . .
C2 C 0.48517(13) 0.73704(12) 0.17095(19) 0.0161(3) Uani 1 1 d . . . . .
H2 H 0.534086 0.788576 0.156724 0.019 Uiso 1 1 calc R U . . .
C3 C 0.37156(14) 0.72888(12) 0.06090(19) 0.0180(3) Uani 1 1 d . . . . .
H3 H 0.341446 0.775261 -0.029423 0.022 Uiso 1 1 calc R U . . .
C4 C 0.30288(13) 0.65268(12) 0.08414(19) 0.0165(3) Uani 1 1 d . . . . .
H4 H 0.225161 0.646331 0.009609 0.020 Uiso 1 1 calc R U . . .
C5 C 0.34769(12) 0.58551(11) 0.21648(18) 0.0121(3) Uani 1 1 d . . . . .
C6 C 0.28322(12) 0.49902(11) 0.26290(18) 0.0118(3) Uani 1 1 d . . . . .
C7 C 0.19749(13) 0.54271(11) 0.34968(19) 0.0132(3) Uani 1 1 d . . . . .
C8 C 0.21814(14) 0.52917(12) 0.5265(2) 0.0178(3) Uani 1 1 d . . . . .
H8 H 0.282401 0.490625 0.591426 0.021 Uiso 1 1 calc R U . . .
C9 C 0.14559(15) 0.57153(13) 0.6093(2) 0.0235(4) Uani 1 1 d . . . . .
H9 H 0.160598 0.561255 0.730162 0.028 Uiso 1 1 calc R U . . .
C10 C 0.05241(15) 0.62808(13) 0.5187(2) 0.0239(4) Uani 1 1 d . . . . .
H10 H 0.004116 0.657792 0.576746 0.029 Uiso 1 1 calc R U . . .
C11 C 0.02966(15) 0.64130(14) 0.3417(2) 0.0267(4) Uani 1 1 d . . . . .
H11 H -0.035164 0.679430 0.277403 0.032 Uiso 1 1 calc R U . . .
C12 C 0.10179(14) 0.59872(13) 0.2585(2) 0.0220(4) Uani 1 1 d . . . . .
H12 H 0.085489 0.607995 0.137142 0.026 Uiso 1 1 calc R U . . .
C13 C 0.15891(15) 0.35066(12) 0.1486(2) 0.0217(4) Uani 1 1 d . . . . .
H13A H 0.118567 0.312781 0.044449 0.033 Uiso 1 1 calc R U . . .
H13B H 0.102693 0.372933 0.204787 0.033 Uiso 1 1 calc R U . . .
H13C H 0.217655 0.309320 0.229287 0.033 Uiso 1 1 calc R U . . .
C14 C 0.21786(13) 0.43943(11) 0.09763(18) 0.0140(3) Uani 1 1 d . . . . .
H14 H 0.156272 0.482320 0.020100 0.017 Uiso 1 1 calc R U . . .
C15 C 0.29924(14) 0.40709(12) -0.0025(2) 0.0195(3) Uani 1 1 d . . . . .
H15A H 0.362962 0.368193 0.073745 0.029 Uiso 1 1 calc R U . . .
H15B H 0.331003 0.465013 -0.043003 0.029 Uiso 1 1 calc R U . . .
H15C H 0.255959 0.367304 -0.102516 0.029 Uiso 1 1 calc R U . . .

loop_
_atom_site_aniso_label
_atom_site_aniso_U_11
_atom_site_aniso_U_22
_atom_site_aniso_U_33
_atom_site_aniso_U_23
_atom_site_aniso_U_13
_atom_site_aniso_U_12
Ni1 0.01070(13) 0.00767(14) 0.01029(13) 0.00163(10) 0.00192(9) -0.00056(10)
O1 0.0132(5) 0.0093(5) 0.0126(5) 0.0024(4) 0.0008(4) 0.0003(4)
N1 0.0137(6) 0.0092(6) 0.0116(6) 0.0002(5) 0.0044(5) 0.0000(5)
C1 0.0148(7) 0.0112(8) 0.0140(7) -0.0004(6) 0.0051(6) -0.0013(6)
C2 0.0223(8) 0.0118(8) 0.0154(7) 0.0006(6) 0.0079(6) -0.0034(6)
C3 0.0242(8) 0.0141(8) 0.0137(7) 0.0053(6) 0.0031(6) 0.0004(6)
C4 0.0173(7) 0.0150(8) 0.0141(7) 0.0026(6) 0.0004(6) -0.0005(6)
C5 0.0156(7) 0.0101(8) 0.0111(6) -0.0018(6) 0.0050(5) -0.0002(6)
C6 0.0125(6) 0.0108(7) 0.0106(6) 0.0014(6) 0.0018(5) -0.0005(6)
C7 0.0148(7) 0.0102(7) 0.0141(7) -0.0010(6) 0.0041(6) -0.0024(6)
C8 0.0204(8) 0.0179(8) 0.0149(7) 0.0011(6) 0.0052(6) 0.0018(6)
C9 0.0301(9) 0.0275(10) 0.0150(7) -0.0001(7) 0.0102(7) 0.0026(7)
C10 0.0299(9) 0.0233(10) 0.0237(8) -0.0006(7) 0.0159(7) 0.0060(7)
C11 0.0265(9) 0.0291(10) 0.0265(9) 0.0063(8) 0.0111(7) 0.0133(8)
C12 0.0244(8) 0.0271(10) 0.0150(7) 0.0055(7) 0.0069(6) 0.0097(7)
C13 0.0263(8) 0.0172(9) 0.0187(8) -0.0017(6) 0.0029(7) -0.0092(7)
C14 0.0164(7) 0.0117(8) 0.0119(7) -0.0002(6) 0.0016(5) -0.0011(6)
C15 0.0250(8) 0.0167(8) 0.0161(7) -0.0035(6) 0.0057(6) 0.0020(7)

loop_
_atom_type_symbol
_atom_type_description
_atom_type_scat_dispersion_real
_atom_type_scat_dispersion_imag
_atom_type_scat_source
C C 0.0033 0.0016 'International Tables Vol C Tables 4.2.6.8 and 6.1.1.4'
H H 0.0000 0.0000 'International Tables Vol C Tables 4.2.6.8 and 6.1.1.4'
N N 0.0061 0.0033 'International Tables Vol C Tables 4.2.6.8 and 6.1.1.4'
Ni Ni 0.3393 1.1124 'International Tables Vol C Tables 4.2.6.8 and 6.1.1.4'
O O 0.0106 0.0060 'International Tables Vol C Tables 4.2.6.8 and 6.1.1.4'

loop_
_geom_angle_atom_site_label_1
_geom_angle_atom_site_label_2
_geom_angle_atom_site_label_3
_geom_angle
_geom_angle_site_symmetry_1
_geom_angle_site_symmetry_3
O1 Ni1 O1 180.0 3_666 .
O1 Ni1 N1 94.51(5) 3_666 .
O1 Ni1 N1 85.49(5) . .
O1 Ni1 N1 85.49(5) 3_666 3_666
O1 Ni1 N1 94.51(5) . 3_666
N1 Ni1 N1 180.0 . 3_666
C6 O1 Ni1 114.31(9) . .
C1 N1 C5 119.93(13) . .
C1 N1 Ni1 126.00(10) . .
C5 N1 Ni1 114.05(10) . .
N1 C1 C2 121.94(14) . .
N1 C1 H1 119.0 . .
C2 C1 H1 119.0 . .
C1 C2 C3 118.47(14) . .
C1 C2 H2 120.8 . .
C3 C2 H2 120.8 . .
C4 C3 C2 119.38(14) . .
C4 C3 H3 120.3 . .
C2 C3 H3 120.3 . .
C3 C4 C5 119.81(14) . .
C3 C4 H4 120.1 . .
C5 C4 H4 120.1 . .
N1 C5 C4 120.46(14) . .
N1 C5 C6 112.93(12) . .
C4 C5 C6 126.58(13) . .
O1 C6 C5 108.33(11) . .
O1 C6 C7 111.06(11) . .
C5 C6 C7 106.51(12) . .
O1 C6 C14 109.07(12) . .
C5 C6 C14 110.65(11) . .
C7 C6 C14 111.16(12) . .
C8 C7 C12 118.10(14) . .
C8 C7 C6 119.39(13) . .
C12 C7 C6 122.47(13) . .
C7 C8 C9 120.55(15) . .
C7 C8 H8 119.7 . .
C9 C8 H8 119.7 . .
C10 C9 C8 120.92(15) . .
C10 C9 H9 119.5 . .
C8 C9 H9 119.5 . .
C9 C10 C11 119.27(15) . .
C9 C10 H10 120.4 . .
C11 C10 H10 120.4 . .
C10 C11 C12 119.92(16) . .
C10 C11 H11 120.0 . .
C12 C11 H11 120.0 . .
C11 C12 C7 121.21(14) . .
C11 C12 H12 119.4 . .
C7 C12 H12 119.4 . .
C14 C13 H13A 109.5 . .
C14 C13 H13B 109.5 . .
H13A C13 H13B 109.5 . .
C14 C13 H13C 109.5 . .
H13A C13 H13C 109.5 . .
H13B C13 H13C 109.5 . .
C15 C14 C13 110.53(13) . .
C15 C14 C6 111.76(12) . .
C13 C14 C6 109.61(12) . .
C15 C14 H14 108.3 . .
C13 C14 H14 108.3 . .
C6 C14 H14 108.3 . .
C14 C15 H15A 109.5 . .
C14 C15 H15B 109.5 . .
H15A C15 H15B 109.5 . .
C14 C15 H15C 109.5 . .
H15A C15 H15C 109.5 . .
H15B C15 H15C 109.5 . .

loop_
_geom_bond_atom_site_label_1
_geom_bond_atom_site_label_2
_geom_bond_distance
_geom_bond_site_symmetry_2
Ni1 O1 1.8335(10) 3_666
Ni1 O1 1.8335(10) .
Ni1 N1 1.8720(12) .
Ni1 N1 1.8720(12) 3_666
O1 C6 1.3982(17) .
N1 C1 1.3480(19) .
N1 C5 1.3507(19) .
C1 C2 1.381(2) .
C1 H1 0.9500 .
C2 C3 1.390(2) .
C2 H2 0.9500 .
C3 C4 1.381(2) .
C3 H3 0.9500 .
C4 C5 1.386(2) .
C4 H4 0.9500 .
C5 C6 1.527(2) .
C6 C7 1.547(2) .
C6 C14 1.555(2) .
C7 C8 1.389(2) .
C7 C12 1.392(2) .
C8 C9 1.390(2) .
C8 H8 0.9500 .
C9 C10 1.374(2) .
C9 H9 0.9500 .
C10 C11 1.387(2) .
C10 H10 0.9500 .
C11 C12 1.389(2) .
C11 H11 0.9500 .
C12 H12 0.9500 .
C13 C14 1.528(2) .
C13 H13A 0.9800 .
C13 H13B 0.9800 .
C13 H13C 0.9800 .
C14 C15 1.528(2) .
C14 H14 1.0000 .
C15 H15A 0.9800 .
C15 H15B 0.9800 .
C15 H15C 0.9800 .

loop_
_geom_hbond_atom_site_label_D
_geom_hbond_atom_site_label_H
_geom_hbond_atom_site_label_A
_geom_hbond_distance_DH
_geom_hbond_distance_HA
_geom_hbond_distance_DA
_geom_hbond_angle_DHA
_geom_hbond_site_symmetry_A
C2 H2 O1 0.95 2.44 3.3847(19) 171.0 2_655

loop_
_geom_torsion_atom_site_label_1
_geom_torsion_atom_site_label_2
_geom_torsion_atom_site_label_3
_geom_torsion_atom_site_label_4
_geom_torsion
_geom_torsion_site_symmetry_1
_geom_torsion_site_symmetry_2
_geom_torsion_site_symmetry_3
_geom_torsion_site_symmetry_4
N1 Ni1 O1 C6 -20.31(9) . . . .
N1 Ni1 O1 C6 159.69(9) 3_666 . . .
O1 Ni1 N1 C1 9.51(12) 3_666 . . .
O1 Ni1 N1 C1 -170.49(12) . . . .
O1 Ni1 N1 C5 -168.86(10) 3_666 . . .
O1 Ni1 N1 C5 11.14(10) . . . .
C5 N1 C1 C2 0.6(2) . . . .
Ni1 N1 C1 C2 -177.73(11) . . . .
N1 C1 C2 C3 0.2(2) . . . .
C1 C2 C3 C4 -0.5(2) . . . .
C2 C3 C4 C5 0.1(2) . . . .
C1 N1 C5 C4 -1.0(2) . . . .
Ni1 N1 C5 C4 177.51(11) . . . .
C1 N1 C5 C6 -178.96(12) . . . .
Ni1 N1 C5 C6 -0.48(15) . . . .
C3 C4 C5 N1 0.7(2) . . . .
C3 C4 C5 C6 178.35(14) . . . .
Ni1 O1 C6 C5 23.66(13) . . . .
Ni1 O1 C6 C7 -92.98(12) . . . .
Ni1 O1 C6 C14 144.17(9) . . . .
N1 C5 C6 O1 -14.56(16) . . . .
C4 C5 C6 O1 167.60(13) . . . .
N1 C5 C6 C7 104.99(13) . . . .
C4 C5 C6 C7 -72.85(18) . . . .
N1 C5 C6 C14 -134.07(13) . . . .
C4 C5 C6 C14 48.09(19) . . . .
O1 C6 C7 C8 8.29(19) . . . .
C5 C6 C7 C8 -109.47(15) . . . .
C14 C6 C7 C8 129.92(15) . . . .
O1 C6 C7 C12 -174.17(14) . . . .
C5 C6 C7 C12 68.08(18) . . . .
C14 C6 C7 C12 -52.53(19) . . . .
C12 C7 C8 C9 -0.7(2) . . . .
C6 C7 C8 C9 176.95(15) . . . .
C7 C8 C9 C10 -0.4(3) . . . .
C8 C9 C10 C11 1.2(3) . . . .
C9 C10 C11 C12 -0.9(3) . . . .
C10 C11 C12 C7 -0.2(3) . . . .
C8 C7 C12 C11 1.0(3) . . . .
C6 C7 C12 C11 -176.61(16) . . . .
O1 C6 C14 C15 -64.63(15) . . . .
C5 C6 C14 C15 54.44(16) . . . .
C7 C6 C14 C15 172.58(12) . . . .
O1 C6 C14 C13 58.25(15) . . . .
C5 C6 C14 C13 177.32(12) . . . .
C7 C6 C14 C13 -64.54(16) . . . .
